data_2100812
loop_
_publ_author_name
'Buttner, R. H.'
'Maslen, E. N.'

_publ_section_title
;
 Electron difference density and structural parameters in CaTiO~3~
;
_journal_issue 5
_journal_name_full 'Acta Crystallographica Section B'
_journal_page_first 644
_journal_page_last 649
_journal_paper_doi 10.1107/S0108768192004592
_journal_volume 48
_journal_year 1992
_chemical_formula_sum 'Ca O3 Ti'
_chemical_formula_weight 135.98
_symmetry_cell_setting orthorhombic
_symmetry_space_group_name_H-M 'P b n m'
_cell_angle_alpha 90
_cell_angle_beta 90
_cell_angle_gamma 90
_cell_formula_units_Z 4
_cell_length_a 5.3880(10)
_cell_length_b 5.4470(10)
_cell_length_c 7.6540(10)
_cell_volume 224.63(7)
_diffrn_radiation_type Mo
_diffrn_radiation_wavelength 0.71069
_exptl_absorpt_coefficient_mu 5.778
_exptl_crystal_density_diffrn 4.02
_exptl_crystal_F_000 264
_cod_data_source_file as0543.cif
_cod_data_source_block as0543a
_cod_original_cell_volume 224.630(10)
_cod_original_formula_sum 'Ca1 O3 Ti1'
_cod_database_code 2100812

loop_
_atom_site_label
_atom_site_fract_x
_atom_site_fract_y
_atom_site_fract_z
Ti .00 .50 .00
Ca -.00629(7) .03393(6) .25
O1 .0707(3) .4842(2) .25
O2 .71090(10) .28840(10) .03700(10)
